data_4081775
loop_
_publ_author_name
'Wang, Yuzhong'
'Abraham, Mariham Y.'
'Gilliard, Robert J.'
'Sexton, Daniel R.'
'Wei, Pingrong'
'Robinson, Gregory H.'

_publ_section_title
;
 N-Heterocyclic Olefin Stabilized Borenium Cations
;
_journal_issue 22
_journal_name_full Organometallics
_journal_page_first 6639
_journal_paper_doi 10.1021/om400539z
_journal_volume 32
_journal_year 2013
_chemical_formula_sum 'C63 H84 B2 Br6 N4'
_chemical_formula_weight 1398.42
_chemical_name_systematic
; 
 ? 
;
_space_group_IT_number 14
_symmetry_cell_setting monoclinic
_symmetry_space_group_name_Hall '-P 2ybc'
_symmetry_space_group_name_H-M 'P 1 21/c 1'
_atom_sites_solution_hydrogens geom
_atom_sites_solution_primary direct
_atom_sites_solution_secondary difmap
_audit_creation_method SHELXL-97
_cell_angle_alpha 90.00
_cell_angle_beta 119.3940(10)
_cell_angle_gamma 90.00
_cell_formula_units_Z 4
_cell_length_a 21.7846(12)
_cell_length_b 16.6820(9)
_cell_length_c 21.6974(12)
_cell_measurement_reflns_used 5121
_cell_measurement_temperature 296(2)
_cell_measurement_theta_max 17.64
_cell_measurement_theta_min 2.17
_cell_volume 6870.0(7)
_computing_cell_refinement 'Bruker SAINT'
_computing_data_collection 'Bruker APEX2'
_computing_data_reduction 'Bruker SAINT'
_computing_molecular_graphics 'Bruker SHELXTL'
_computing_publication_material 'Bruker SHELXTL'
_computing_structure_refinement 'SHELXL-97 (Sheldrick, 2008)'
_computing_structure_solution 'SHELXS-97 (Sheldrick, 2008)'
_diffrn_ambient_temperature 296(2)
_diffrn_measured_fraction_theta_full 0.995
_diffrn_measured_fraction_theta_max 0.995
_diffrn_measurement_device_type 'Bruker SMART APEX-II CCD'
_diffrn_measurement_method 'OMEGA SCAN'
_diffrn_radiation_monochromator graphite
_diffrn_radiation_source 'fine-focus sealed tube'
_diffrn_radiation_type MoK\a
_diffrn_radiation_wavelength 0.71073
_diffrn_reflns_av_R_equivalents 0.1254
_diffrn_reflns_av_sigmaI/netI 0.0899
_diffrn_reflns_limit_h_max 25
_diffrn_reflns_limit_h_min -25
_diffrn_reflns_limit_k_max 19
_diffrn_reflns_limit_k_min -19
_diffrn_reflns_limit_l_max 25
_diffrn_reflns_limit_l_min -25
_diffrn_reflns_number 72441
_diffrn_reflns_theta_full 25.00
_diffrn_reflns_theta_max 25.00
_diffrn_reflns_theta_min 2.15
_exptl_absorpt_coefficient_mu 3.544
_exptl_absorpt_correction_T_max 0.8155
_exptl_absorpt_correction_T_min 0.6558
_exptl_absorpt_correction_type multi-scan
_exptl_absorpt_process_details 'BRUKER SADABS'
_exptl_crystal_colour colorless
_exptl_crystal_density_diffrn 1.352
_exptl_crystal_density_method 'not measured'
_exptl_crystal_description plate
_exptl_crystal_F_000 2840
_exptl_crystal_size_max 0.13
_exptl_crystal_size_mid 0.12
_exptl_crystal_size_min 0.06
_refine_diff_density_max 2.660
_refine_diff_density_min -0.595
_refine_diff_density_rms 0.102
_refine_ls_extinction_method none
_refine_ls_goodness_of_fit_ref 1.093
_refine_ls_hydrogen_treatment constr
_refine_ls_matrix_type full
_refine_ls_number_parameters 657
_refine_ls_number_reflns 12034
_refine_ls_number_restraints 29
_refine_ls_restrained_S_all 1.246
_refine_ls_R_factor_all 0.1867
_refine_ls_R_factor_gt 0.0847
_refine_ls_shift/su_max 0.000
_refine_ls_shift/su_mean 0.000
_refine_ls_structure_factor_coef Fsqd
_refine_ls_weighting_details 'calc w=1/[\s^2^(Fo^2^)+(0.1041P)^2^+10.3538P] where P=(Fo^2^+2Fc^2^)/3'
_refine_ls_weighting_scheme calc
_refine_ls_wR_factor_gt 0.2029
_refine_ls_wR_factor_ref 0.2540
_reflns_number_gt 5273
_reflns_number_total 12034
_reflns_threshold_expression >2sigma(I)
_cod_data_source_file om400539z_si_002.cif
_cod_data_source_block j1_compound2
_cod_depositor_comments
;
The following automatic conversions were performed:

'_symmetry_cell_setting' value 'Monoclinic' changed to 'monoclinic'
according to /home/saulius/struct/CIF-dictionaries/cif_core.dic
dictionary named 'cif_core.dic' version 2.4.2 from 2011-04-26.

Automatic conversion script
Id: cif_fix_values 1891 2012-01-12 08:04:46Z andrius 
;
_cod_original_sg_symbol_H-M P2(1)/c
_cod_database_code 4081775

loop_
_symmetry_equiv_pos_as_xyz
'x, y, z'
'-x, y+1/2, -z+1/2'
'-x, -y, -z'
'x, -y-1/2, z-1/2'

loop_
_atom_site_label
_atom_site_type_symbol
_atom_site_fract_x
_atom_site_fract_y
_atom_site_fract_z
_atom_site_U_iso_or_equiv
_atom_site_adp_type
_atom_site_occupancy
_atom_site_symmetry_multiplicity
_atom_site_calc_flag
_atom_site_refinement_flags
_atom_site_disorder_assembly
_atom_site_disorder_group
B1 B -0.0812(5) 0.4909(7) 0.1753(7) 0.065(3) Uani 1 1 d D . .
Br1 Br -0.1336(2) 0.4091(3) 0.1988(5) 0.118(2) Uani 0.589(12) 1 d PDU A 1
Br2 Br 0.0214(4) 0.4790(4) 0.2433(5) 0.0686(14) Uani 0.589(12) 1 d PDU A 1
Br3 Br -0.0982(3) 0.4205(4) 0.0943(3) 0.115(2) Uani 0.589(12) 1 d PDU A 1
Br1' Br -0.1146(4) 0.4383(4) 0.2405(5) 0.095(2) Uani 0.411(12) 1 d PDU A 2
Br2' Br 0.0313(5) 0.5020(6) 0.2454(6) 0.0627(17) Uani 0.411(12) 1 d PDU A 2
Br3' Br -0.0879(3) 0.4616(6) 0.0776(4) 0.096(2) Uani 0.411(12) 1 d PDU A 2
N1 N -0.0408(4) 0.6944(5) 0.1622(4) 0.051(2) Uani 1 1 d . A .
N2 N -0.0558(4) 0.6856(5) 0.2534(4) 0.052(2) Uani 1 1 d . A .
C1 C -0.1145(5) 0.5775(6) 0.1606(5) 0.057(3) Uani 1 1 d . A .
H1A H -0.1397 0.5847 0.1097 0.068 Uiso 1 1 calc R . .
H1B H -0.1496 0.5774 0.1758 0.068 Uiso 1 1 calc R . .
C2 C -0.0702(5) 0.6509(5) 0.1916(5) 0.046(2) Uani 1 1 d . . .
C3 C -0.0061(5) 0.7579(7) 0.2068(6) 0.065(3) Uani 1 1 d . . .
H3A H 0.0196 0.7973 0.1990 0.078 Uiso 1 1 calc R A .
C4 C -0.0155(5) 0.7531(6) 0.2623(6) 0.062(3) Uani 1 1 d . A .
H4A H 0.0016 0.7886 0.3002 0.074 Uiso 1 1 calc R . .
C5 C -0.0885(7) 0.6640(7) 0.2956(6) 0.068(3) Uani 1 1 d . . .
C6 C -0.1588(8) 0.6892(9) 0.2699(8) 0.089(4) Uani 1 1 d . A .
C7 C -0.1911(10) 0.6624(13) 0.3071(12) 0.128(7) Uani 1 1 d . . .
H7A H -0.2381 0.6756 0.2905 0.153 Uiso 1 1 calc R A .
C8 C -0.1591(18) 0.6197(15) 0.3640(16) 0.159(12) Uani 1 1 d . A .
H8A H -0.1838 0.6044 0.3869 0.190 Uiso 1 1 calc R . .
C9 C -0.0921(16) 0.5965(12) 0.3914(11) 0.142(8) Uani 1 1 d . . .
H9A H -0.0716 0.5641 0.4314 0.170 Uiso 1 1 calc R A .
C10 C -0.0510(10) 0.6227(8) 0.3576(8) 0.096(4) Uani 1 1 d . A .
C11 C 0.0277(11) 0.6069(9) 0.3895(8) 0.126(6) Uani 1 1 d . . .
H11A H 0.0394 0.6130 0.3516 0.151 Uiso 1 1 calc R A .
C12 C 0.0704(9) 0.6709(11) 0.4468(8) 0.149(7) Uani 1 1 d . A .
H12A H 0.0585 0.7234 0.4261 0.224 Uiso 1 1 calc R . .
H12B H 0.1199 0.6616 0.4653 0.224 Uiso 1 1 calc R . .
H12C H 0.0593 0.6672 0.4844 0.224 Uiso 1 1 calc R . .
C13 C 0.0497(14) 0.5220(11) 0.4198(9) 0.196(11) Uani 1 1 d . A .
H13A H 0.0250 0.4834 0.3830 0.294 Uiso 1 1 calc R . .
H13B H 0.0383 0.5140 0.4569 0.294 Uiso 1 1 calc R . .
H13C H 0.0995 0.5157 0.4385 0.294 Uiso 1 1 calc R . .
C14 C -0.1944(7) 0.7471(12) 0.2101(8) 0.118(6) Uani 1 1 d . . .
H14A H -0.1680 0.7482 0.1843 0.141 Uiso 1 1 calc R A .
C15 C -0.2688(8) 0.7174(16) 0.1595(11) 0.214(13) Uani 1 1 d . A .
H15A H -0.2917 0.7542 0.1208 0.322 Uiso 1 1 calc R . .
H15B H -0.2951 0.7139 0.1843 0.322 Uiso 1 1 calc R . .
H15C H -0.2664 0.6654 0.1418 0.322 Uiso 1 1 calc R . .
C16 C -0.1940(11) 0.8316(12) 0.2373(10) 0.161(8) Uani 1 1 d . A .
H16A H -0.1463 0.8487 0.2671 0.242 Uiso 1 1 calc R . .
H16B H -0.2186 0.8316 0.2638 0.242 Uiso 1 1 calc R . .
H16C H -0.2170 0.8676 0.1979 0.242 Uiso 1 1 calc R . .
C17 C -0.0512(6) 0.6853(6) 0.0901(6) 0.057(3) Uani 1 1 d . . .
C18 C -0.1156(7) 0.7099(7) 0.0346(6) 0.071(3) Uani 1 1 d . A .
C19 C -0.1236(8) 0.7009(9) -0.0328(7) 0.094(4) Uani 1 1 d . . .
H19A H -0.1658 0.7160 -0.0720 0.113 Uiso 1 1 calc R A .
C20 C -0.0716(11) 0.6710(11) -0.0420(8) 0.113(5) Uani 1 1 d . A .
H20A H -0.0788 0.6647 -0.0876 0.136 Uiso 1 1 calc R . .
C21 C -0.0076(9) 0.6492(10) 0.0146(9) 0.109(5) Uani 1 1 d . . .
H21A H 0.0279 0.6296 0.0067 0.131 Uiso 1 1 calc R A .
C22 C 0.0040(7) 0.6561(7) 0.0824(7) 0.080(4) Uani 1 1 d . A .
C23 C 0.0749(6) 0.6354(8) 0.1434(7) 0.089(4) Uani 1 1 d . . .
H23A H 0.0704 0.6307 0.1860 0.107 Uiso 1 1 calc R A .
C24 C 0.1014(8) 0.5535(11) 0.1308(9) 0.135(6) Uani 1 1 d . A .
H24A H 0.0675 0.5125 0.1235 0.202 Uiso 1 1 calc R . .
H24B H 0.1457 0.5403 0.1713 0.202 Uiso 1 1 calc R . .
H24C H 0.1071 0.5573 0.0897 0.202 Uiso 1 1 calc R . .
C25 C 0.1285(8) 0.6994(11) 0.1560(9) 0.137(6) Uani 1 1 d . A .
H25A H 0.1120 0.7500 0.1634 0.205 Uiso 1 1 calc R . .
H25B H 0.1353 0.7032 0.1156 0.205 Uiso 1 1 calc R . .
H25C H 0.1724 0.6860 0.1971 0.205 Uiso 1 1 calc R . .
C26 C -0.1735(6) 0.7478(7) 0.0453(6) 0.074(3) Uani 1 1 d . . .
H26A H -0.1669 0.7286 0.0908 0.089 Uiso 1 1 calc R A .
C27 C -0.2463(8) 0.7244(10) -0.0098(8) 0.128(6) Uani 1 1 d . A .
H27A H -0.2509 0.6672 -0.0104 0.192 Uiso 1 1 calc R . .
H27B H -0.2548 0.7426 -0.0553 0.192 Uiso 1 1 calc R . .
H27C H -0.2799 0.7485 0.0010 0.192 Uiso 1 1 calc R . .
C28 C -0.1642(10) 0.8375(9) 0.0510(9) 0.136(6) Uani 1 1 d . A .
H28A H -0.1170 0.8502 0.0869 0.205 Uiso 1 1 calc R . .
H28B H -0.1970 0.8606 0.0634 0.205 Uiso 1 1 calc R . .
H28C H -0.1726 0.8589 0.0064 0.205 Uiso 1 1 calc R . .
B2 B 0.5463(8) 0.8735(9) 0.7229(8) 0.078(4) Uani 1 1 d . . .
Br4 Br 0.46769(7) 0.84890(8) 0.74523(8) 0.0931(5) Uani 1 1 d . . .
Br5 Br 0.54613(9) 0.79331(8) 0.65221(8) 0.1011(5) Uani 1 1 d . . .
Br6 Br 0.63726(7) 0.85177(8) 0.81510(8) 0.0939(5) Uani 1 1 d . . .
N3 N 0.4505(4) 1.0653(5) 0.6709(5) 0.053(2) Uani 1 1 d . . .
N4 N 0.5430(5) 1.0699(5) 0.7733(5) 0.060(2) Uani 1 1 d . . .
C29 C 0.5401(6) 0.9599(6) 0.6910(6) 0.066(3) Uani 1 1 d . . .
H29A H 0.5869 0.9753 0.7006 0.080 Uiso 1 1 calc R . .
H29B H 0.5115 0.9551 0.6400 0.080 Uiso 1 1 calc R . .
C30 C 0.5111(6) 1.0288(6) 0.7130(6) 0.054(3) Uani 1 1 d . . .
C31 C 0.4452(6) 1.1312(7) 0.7054(7) 0.069(3) Uani 1 1 d . . .
H31A H 0.4080 1.1675 0.6874 0.083 Uiso 1 1 calc R . .
C32 C 0.5012(7) 1.1346(6) 0.7678(7) 0.065(3) Uani 1 1 d . . .
H32A H 0.5110 1.1734 0.8022 0.078 Uiso 1 1 calc R . .
C33 C 0.6136(7) 1.0577(7) 0.8361(7) 0.077(3) Uani 1 1 d . . .
C34 C 0.6730(7) 1.0798(7) 0.8316(7) 0.078(3) Uani 1 1 d . . .
C35 C 0.7381(9) 1.0698(11) 0.8898(11) 0.122(6) Uani 1 1 d . . .
H35A H 0.7785 1.0818 0.8873 0.146 Uiso 1 1 calc R . .
C36 C 0.7432(11) 1.0423(14) 0.9510(13) 0.154(8) Uani 1 1 d . . .
H36A H 0.7873 1.0375 0.9910 0.185 Uiso 1 1 calc R . .
C37 C 0.6850(12) 1.0218(11) 0.9545(8) 0.141(7) Uani 1 1 d . . .
H37A H 0.6907 1.0013 0.9969 0.170 Uiso 1 1 calc R . .
C38 C 0.6151(9) 1.0299(8) 0.8965(7) 0.093(4) Uani 1 1 d . . .
C39 C 0.5487(9) 1.0091(9) 0.8993(8) 0.103(5) Uani 1 1 d . . .
H39A H 0.5097 1.0045 0.8507 0.124 Uiso 1 1 calc R . .
C40 C 0.5565(10) 0.9303(10) 0.9362(8) 0.139(6) Uani 1 1 d . . .
H40A H 0.5660 0.8887 0.9114 0.208 Uiso 1 1 calc R . .
H40B H 0.5137 0.9183 0.9368 0.208 Uiso 1 1 calc R . .
H40C H 0.5948 0.9337 0.9838 0.208 Uiso 1 1 calc R . .
C41 C 0.5297(12) 1.0716(10) 0.9375(9) 0.162(8) Uani 1 1 d . . .
H41A H 0.4868 1.0564 0.9366 0.242 Uiso 1 1 calc R . .
H41B H 0.5234 1.1225 0.9145 0.242 Uiso 1 1 calc R . .
H41C H 0.5669 1.0756 0.9856 0.242 Uiso 1 1 calc R . .
C42 C 0.6687(7) 1.1157(8) 0.7648(8) 0.095(4) Uani 1 1 d . . .
H42A H 0.6205 1.1087 0.7259 0.115 Uiso 1 1 calc R . .
C43 C 0.7189(9) 1.0731(13) 0.7448(11) 0.162(8) Uani 1 1 d . . .
H43A H 0.7065 1.0174 0.7360 0.242 Uiso 1 1 calc R . .
H43B H 0.7664 1.0780 0.7829 0.242 Uiso 1 1 calc R . .
H43C H 0.7152 1.0973 0.7029 0.242 Uiso 1 1 calc R . .
C44 C 0.6844(11) 1.2083(10) 0.7765(11) 0.162(8) Uani 1 1 d . . .
H44A H 0.6495 1.2337 0.7846 0.243 Uiso 1 1 calc R . .
H44B H 0.6832 1.2311 0.7353 0.243 Uiso 1 1 calc R . .
H44C H 0.7302 1.2165 0.8168 0.243 Uiso 1 1 calc R . .
C45 C 0.4033(6) 1.0504(6) 0.5969(6) 0.060(3) Uani 1 1 d . . .
C46 C 0.4223(6) 1.0830(6) 0.5491(6) 0.062(3) Uani 1 1 d . . .
C47 C 0.3769(7) 1.0668(7) 0.4764(7) 0.078(3) Uani 1 1 d . . .
H47A H 0.3874 1.0868 0.4427 0.094 Uiso 1 1 calc R . .
C48 C 0.3172(7) 1.0214(8) 0.4560(8) 0.093(4) Uani 1 1 d . . .
H48A H 0.2879 1.0098 0.4083 0.112 Uiso 1 1 calc R . .
C49 C 0.3006(7) 0.9930(8) 0.5055(10) 0.095(4) Uani 1 1 d . . .
H49A H 0.2594 0.9635 0.4904 0.114 Uiso 1 1 calc R . .
C50 C 0.3432(6) 1.0069(7) 0.5770(7) 0.071(3) Uani 1 1 d . . .
C51 C 0.3192(7) 0.9790(8) 0.6273(8) 0.102(5) Uani 1 1 d . . .
H51A H 0.3609 0.9769 0.6745 0.123 Uiso 1 1 calc R . .
C52 C 0.2680(8) 1.0401(11) 0.6308(9) 0.135(6) Uani 1 1 d . . .
H52A H 0.2899 1.0919 0.6425 0.202 Uiso 1 1 calc R . .
H52B H 0.2565 1.0238 0.6663 0.202 Uiso 1 1 calc R . .
H52C H 0.2258 1.0425 0.5856 0.202 Uiso 1 1 calc R . .
C53 C 0.2849(8) 0.8955(10) 0.6123(10) 0.146(7) Uani 1 1 d . . .
H53A H 0.3173 0.8565 0.6123 0.219 Uiso 1 1 calc R . .
H53B H 0.2429 0.8958 0.5669 0.219 Uiso 1 1 calc R . .
H53C H 0.2730 0.8823 0.6482 0.219 Uiso 1 1 calc R . .
C54 C 0.4854(6) 1.1372(7) 0.5722(6) 0.068(3) Uani 1 1 d . . .
H54A H 0.5111 1.1382 0.6241 0.081 Uiso 1 1 calc R . .
C55 C 0.4625(8) 1.2225(8) 0.5466(8) 0.106(5) Uani 1 1 d . . .
H55A H 0.4317 1.2414 0.5633 0.159 Uiso 1 1 calc R . .
H55B H 0.4381 1.2234 0.4958 0.159 Uiso 1 1 calc R . .
H55C H 0.5032 1.2565 0.5643 0.159 Uiso 1 1 calc R . .
C56 C 0.5370(6) 1.1069(8) 0.5469(7) 0.095(4) Uani 1 1 d . . .
H56A H 0.5521 1.0535 0.5640 0.143 Uiso 1 1 calc R . .
H56B H 0.5772 1.1417 0.5649 0.143 Uiso 1 1 calc R . .
H56C H 0.5135 1.1070 0.4961 0.143 Uiso 1 1 calc R . .
C57 C 0.3301(10) 0.6133(17) 0.3586(12) 0.286(16) Uiso 1 1 d GD . .
C58 C 0.3234(12) 0.6862(14) 0.3857(11) 0.286(15) Uiso 1 1 d G . .
H58A H 0.3592 0.7241 0.4009 0.343 Uiso 1 1 calc R . .
C59 C 0.2631(16) 0.7025(12) 0.3902(11) 0.36(2) Uiso 1 1 d G . .
H59A H 0.2586 0.7512 0.4084 0.430 Uiso 1 1 calc R . .
C60 C 0.2096(11) 0.6458(17) 0.3675(11) 0.256(13) Uiso 1 1 d G . .
H60A H 0.1692 0.6567 0.3705 0.307 Uiso 1 1 calc R . .
C61 C 0.2163(10) 0.5729(14) 0.3403(9) 0.226(11) Uiso 1 1 d G . .
H61A H 0.1804 0.5351 0.3251 0.271 Uiso 1 1 calc R . .
C62 C 0.2766(13) 0.5567(11) 0.3359(10) 0.256(13) Uiso 1 1 d GD . .
H62A H 0.2811 0.5079 0.3177 0.308 Uiso 1 1 calc R . .
C63 C 0.373(3) 0.576(4) 0.330(4) 0.65(5) Uiso 1 1 d D . .
H63A H 0.4147 0.6082 0.3438 0.978 Uiso 1 1 calc R . .
H63B H 0.3462 0.5737 0.2796 0.978 Uiso 1 1 calc R . .
H63C H 0.3870 0.5232 0.3491 0.978 Uiso 1 1 calc R . .

loop_
_atom_site_aniso_label
_atom_site_aniso_U_11
_atom_site_aniso_U_22
_atom_site_aniso_U_33
_atom_site_aniso_U_23
_atom_site_aniso_U_13
_atom_site_aniso_U_12
B1 0.057(7) 0.050(7) 0.086(10) -0.004(7) 0.034(7) -0.006(6)
Br1 0.078(2) 0.060(3) 0.220(6) 0.043(3) 0.076(3) 0.0073(17)
Br2 0.048(2) 0.034(3) 0.098(2) 0.000(2) 0.0164(18) -0.0087(19)
Br3 0.102(3) 0.083(3) 0.107(3) -0.038(2) 0.0102(19) 0.030(2)
Br1' 0.112(4) 0.053(3) 0.158(6) 0.029(3) 0.094(4) 0.005(3)
Br2' 0.044(3) 0.027(4) 0.093(3) -0.005(3) 0.015(2) -0.012(2)
Br3' 0.089(3) 0.095(5) 0.102(4) -0.049(4) 0.046(3) 0.007(3)
N1 0.052(5) 0.050(5) 0.055(5) 0.000(4) 0.030(4) -0.009(4)
N2 0.056(5) 0.052(5) 0.051(5) 0.001(4) 0.028(4) 0.005(4)
C1 0.053(6) 0.051(6) 0.056(6) 0.002(5) 0.019(5) 0.011(5)
C2 0.039(5) 0.032(5) 0.062(7) 0.001(5) 0.022(5) 0.007(4)
C3 0.054(6) 0.064(7) 0.068(8) -0.009(6) 0.024(6) -0.022(6)
C4 0.065(7) 0.059(7) 0.055(7) -0.014(6) 0.023(6) -0.014(6)
C5 0.094(9) 0.068(8) 0.054(7) -0.012(6) 0.045(7) -0.015(7)
C6 0.082(10) 0.109(11) 0.101(11) -0.044(9) 0.063(10) -0.028(9)
C7 0.124(14) 0.142(17) 0.169(19) -0.062(15) 0.113(16) -0.056(13)
C8 0.26(4) 0.12(2) 0.18(3) -0.051(18) 0.18(3) -0.05(2)
C9 0.25(3) 0.110(14) 0.107(14) 0.006(11) 0.12(2) 0.001(17)
C10 0.149(14) 0.075(9) 0.072(10) 0.003(8) 0.060(11) 0.011(9)
C11 0.191(19) 0.089(11) 0.077(11) 0.017(9) 0.050(12) 0.049(12)
C12 0.152(16) 0.145(15) 0.087(11) -0.009(11) 0.008(11) 0.012(13)
C13 0.34(3) 0.140(16) 0.097(13) 0.049(12) 0.096(17) 0.082(19)
C14 0.064(9) 0.192(18) 0.087(11) -0.038(12) 0.030(8) 0.026(10)
C15 0.078(12) 0.32(3) 0.19(2) -0.13(2) 0.018(13) -0.020(15)
C16 0.181(19) 0.141(16) 0.135(15) -0.014(13) 0.057(14) 0.034(14)
C17 0.059(7) 0.056(7) 0.064(8) 0.000(5) 0.037(6) -0.018(5)
C18 0.087(9) 0.075(8) 0.048(7) 0.003(6) 0.030(7) -0.022(7)
C19 0.104(11) 0.111(11) 0.061(9) 0.005(8) 0.035(8) -0.016(9)
C20 0.134(14) 0.153(15) 0.065(10) -0.015(10) 0.059(11) -0.040(13)
C21 0.125(14) 0.133(14) 0.106(13) -0.013(11) 0.085(12) -0.020(11)
C22 0.088(9) 0.082(9) 0.095(10) -0.003(7) 0.065(9) -0.022(7)
C23 0.063(8) 0.116(11) 0.106(10) -0.006(9) 0.056(8) -0.009(8)
C24 0.104(12) 0.169(17) 0.148(15) -0.020(13) 0.075(12) 0.017(12)
C25 0.102(11) 0.164(16) 0.162(16) -0.015(13) 0.078(12) -0.041(12)
C26 0.067(7) 0.069(8) 0.065(8) 0.023(6) 0.016(7) 0.006(6)
C27 0.095(11) 0.122(13) 0.119(13) 0.015(10) 0.016(10) 0.011(10)
C28 0.175(17) 0.079(11) 0.159(15) 0.001(10) 0.085(14) -0.003(11)
B2 0.094(11) 0.073(10) 0.081(10) -0.009(8) 0.053(9) 0.002(8)
Br4 0.0937(9) 0.0755(9) 0.1413(13) 0.0175(8) 0.0819(10) 0.0058(7)
Br5 0.1598(14) 0.0587(8) 0.1278(12) -0.0081(8) 0.1038(12) -0.0032(8)
Br6 0.0777(9) 0.0910(10) 0.1059(11) 0.0296(8) 0.0396(8) 0.0228(7)
N3 0.052(5) 0.049(5) 0.064(6) -0.004(5) 0.033(5) 0.001(4)
N4 0.066(6) 0.053(5) 0.065(6) -0.001(5) 0.034(5) 0.004(5)
C29 0.069(7) 0.053(7) 0.091(8) -0.001(6) 0.049(7) -0.002(6)
C30 0.056(7) 0.045(6) 0.062(7) -0.001(6) 0.031(6) -0.002(5)
C31 0.067(8) 0.059(8) 0.087(9) 0.009(7) 0.042(8) 0.025(6)
C32 0.082(8) 0.050(7) 0.082(9) 0.004(6) 0.055(8) 0.010(6)
C33 0.095(10) 0.061(8) 0.068(9) -0.017(7) 0.033(8) -0.007(7)
C34 0.057(8) 0.076(9) 0.088(10) -0.004(7) 0.027(8) 0.002(7)
C35 0.094(13) 0.127(14) 0.132(15) -0.014(12) 0.045(13) -0.019(10)
C36 0.111(15) 0.159(19) 0.15(2) -0.002(16) 0.031(15) -0.032(14)
C37 0.167(18) 0.139(15) 0.060(10) 0.025(10) 0.011(12) -0.016(14)
C38 0.126(13) 0.070(9) 0.061(9) 0.008(7) 0.029(10) 0.008(8)
C39 0.145(14) 0.087(10) 0.102(11) 0.015(9) 0.079(11) 0.009(10)
C40 0.205(19) 0.131(15) 0.109(12) 0.023(11) 0.099(13) 0.020(13)
C41 0.29(3) 0.105(13) 0.138(15) 0.021(11) 0.147(18) 0.017(15)
C42 0.068(8) 0.095(10) 0.128(12) -0.006(9) 0.052(9) -0.012(7)
C43 0.135(15) 0.20(2) 0.20(2) 0.031(16) 0.118(16) 0.032(14)
C44 0.20(2) 0.093(12) 0.24(2) -0.012(13) 0.149(19) -0.038(13)
C45 0.058(7) 0.043(6) 0.075(8) 0.005(6) 0.031(7) 0.007(5)
C46 0.059(7) 0.056(7) 0.066(8) 0.001(6) 0.027(6) 0.014(6)
C47 0.073(8) 0.082(9) 0.075(9) 0.005(7) 0.033(8) 0.012(7)
C48 0.070(9) 0.077(9) 0.103(11) -0.021(9) 0.019(8) 0.010(8)
C49 0.059(8) 0.067(9) 0.140(14) 0.015(9) 0.033(10) 0.005(7)
C50 0.048(6) 0.069(8) 0.085(9) 0.019(7) 0.023(7) 0.008(6)
C51 0.062(8) 0.092(10) 0.136(12) 0.036(9) 0.036(9) -0.004(8)
C52 0.091(11) 0.174(17) 0.168(16) 0.057(13) 0.086(12) 0.033(11)
C53 0.096(11) 0.125(14) 0.174(17) 0.050(12) 0.033(11) -0.026(10)
C54 0.064(7) 0.073(8) 0.067(7) 0.006(6) 0.033(6) -0.011(6)
C55 0.112(11) 0.075(10) 0.136(13) 0.011(9) 0.065(10) 0.006(8)
C56 0.082(9) 0.086(9) 0.121(11) 0.005(8) 0.052(9) 0.003(7)

loop_
_atom_type_symbol
_atom_type_description
_atom_type_scat_dispersion_real
_atom_type_scat_dispersion_imag
_atom_type_scat_source
C C 0.0033 0.0016 'International Tables Vol C Tables 4.2.6.8 and 6.1.1.4'
H H 0.0000 0.0000 'International Tables Vol C Tables 4.2.6.8 and 6.1.1.4'
N N 0.0061 0.0033 'International Tables Vol C Tables 4.2.6.8 and 6.1.1.4'
B B 0.0013 0.0007 'International Tables Vol C Tables 4.2.6.8 and 6.1.1.4'
Br Br -0.2901 2.4595 'International Tables Vol C Tables 4.2.6.8 and 6.1.1.4'

loop_
_geom_angle_atom_site_label_1
_geom_angle_atom_site_label_2
_geom_angle_atom_site_label_3
_geom_angle
C1 B1 Br3 119.6(8)
C1 B1 Br1 114.4(8)
Br3 B1 Br1 86.6(7)
C1 B1 Br2 118.5(8)
Br3 B1 Br2 104.5(6)
Br1 B1 Br2 108.5(6)
C1 B1 Br2' 108.2(7)
Br3 B1 Br2' 109.1(6)
Br1 B1 Br2' 118.1(7)
Br2 B1 Br2' 10.9(3)
C1 B1 Br1' 104.1(8)
Br3 B1 Br1' 112.1(8)
Br1 B1 Br1' 26.2(2)
Br2 B1 Br1' 95.4(6)
Br2' B1 Br1' 102.2(6)
C1 B1 Br3' 102.2(8)
Br3 B1 Br3' 23.8(2)
Br1 B1 Br3' 109.3(7)
Br2 B1 Br3' 102.7(6)
Br2' B1 Br3' 102.8(6)
Br1' B1 Br3' 135.4(8)
B1 Br1 Br3 46.6(5)
B1 Br3 Br1 46.8(5)
C2 N1 C3 108.1(8)
C2 N1 C17 126.7(8)
C3 N1 C17 124.7(8)
C2 N2 C4 108.2(8)
C2 N2 C5 124.9(8)
C4 N2 C5 125.9(9)
C2 C1 B1 121.8(8)
N1 C2 N2 108.2(8)
N1 C2 C1 126.1(9)
N2 C2 C1 125.7(9)
C4 C3 N1 108.4(9)
C3 C4 N2 107.1(9)
C10 C5 C6 123.2(13)
C10 C5 N2 120.1(12)
C6 C5 N2 116.7(11)
C5 C6 C7 116.0(17)
C5 C6 C14 122.3(12)
C7 C6 C14 121.5(16)
C8 C7 C6 123(2)
C9 C8 C7 123(3)
C8 C9 C10 119(2)
C5 C10 C9 114.9(17)
C5 C10 C11 122.0(14)
C9 C10 C11 123.0(17)
C10 C11 C13 113.5(18)
C10 C11 C12 110.1(13)
C13 C11 C12 110.6(14)
C15 C14 C6 109.3(18)
C15 C14 C16 112.3(15)
C6 C14 C16 111.0(13)
C18 C17 C22 124.6(11)
C18 C17 N1 116.9(10)
C22 C17 N1 118.4(10)
C17 C18 C19 115.5(13)
C17 C18 C26 123.4(10)
C19 C18 C26 121.1(12)
C20 C19 C18 121.1(14)
C19 C20 C21 121.7(14)
C22 C21 C20 120.5(15)
C21 C22 C17 116.5(13)
C21 C22 C23 119.7(13)
C17 C22 C23 123.7(11)
C22 C23 C25 111.5(12)
C22 C23 C24 110.9(12)
C25 C23 C24 109.5(12)
C28 C26 C27 111.8(11)
C28 C26 C18 109.7(11)
C27 C26 C18 113.7(11)
C29 B2 Br5 107.6(8)
C29 B2 Br4 112.9(9)
Br5 B2 Br4 110.9(7)
C29 B2 Br6 115.2(9)
Br5 B2 Br6 105.3(6)
Br4 B2 Br6 104.8(7)
C30 N3 C31 108.4(9)
C30 N3 C45 127.7(9)
C31 N3 C45 122.9(9)
C30 N4 C32 108.3(9)
C30 N4 C33 129.6(9)
C32 N4 C33 122.0(10)
C30 C29 B2 121.3(9)
N3 C30 N4 107.6(9)
N3 C30 C29 124.4(10)
N4 C30 C29 127.6(10)
C32 C31 N3 108.4(10)
C31 C32 N4 107.3(10)
C34 C33 C38 124.6(13)
C34 C33 N4 118.6(11)
C38 C33 N4 116.7(12)
C35 C34 C33 118.7(14)
C35 C34 C42 118.3(14)
C33 C34 C42 122.9(12)
C34 C35 C36 119.6(18)
C37 C36 C35 121(2)
C36 C37 C38 123.4(18)
C33 C38 C37 112.8(16)
C33 C38 C39 122.6(13)
C37 C38 C39 124.6(15)
C38 C39 C41 112.8(14)
C38 C39 C40 111.1(14)
C41 C39 C40 107.5(12)
C43 C42 C34 111.6(13)
C43 C42 C44 111.8(13)
C34 C42 C44 108.9(13)
C50 C45 C46 123.9(11)
C50 C45 N3 119.4(11)
C46 C45 N3 116.7(9)
C45 C46 C47 116.8(11)
C45 C46 C54 122.5(10)
C47 C46 C54 120.6(11)
C48 C47 C46 119.8(13)
C47 C48 C49 120.4(13)
C50 C49 C48 122.0(13)
C45 C50 C49 117.0(12)
C45 C50 C51 123.9(12)
C49 C50 C51 118.9(12)
C50 C51 C53 115.8(14)
C50 C51 C52 110.4(11)
C53 C51 C52 108.7(12)
C55 C54 C46 111.0(10)
C55 C54 C56 109.8(10)
C46 C54 C56 112.6(10)
C58 C57 C62 120.0
C58 C57 C63 139.2(19)
C62 C57 C63 99.4(17)
C57 C58 C59 120.0
C58 C59 C60 120.0
C61 C60 C59 120.0
C62 C61 C60 120.0
C61 C62 C57 120.0

loop_
_geom_bond_atom_site_label_1
_geom_bond_atom_site_label_2
_geom_bond_distance
B1 C1 1.579(15)
B1 Br3 1.991(14)
B1 Br1 1.999(13)
B1 Br2 1.993(13)
B1 Br2' 2.165(14)
B1 Br1' 2.076(14)
B1 Br3' 2.111(15)
Br1 Br3 2.736(16)
N1 C2 1.323(11)
N1 C3 1.383(12)
N1 C17 1.473(12)
N2 C2 1.348(12)
N2 C4 1.381(12)
N2 C5 1.456(13)
C1 C2 1.497(13)
C3 C4 1.320(14)
C5 C10 1.368(17)
C5 C6 1.413(17)
C6 C7 1.38(2)
C6 C14 1.49(2)
C7 C8 1.29(3)
C8 C9 1.33(3)
C9 C10 1.48(3)
C10 C11 1.52(2)
C11 C13 1.54(2)
C11 C12 1.55(2)
C14 C15 1.53(2)
C14 C16 1.53(2)
C17 C18 1.389(15)
C17 C22 1.382(15)
C18 C19 1.393(16)
C18 C26 1.526(16)
C19 C20 1.34(2)
C20 C21 1.38(2)
C21 C22 1.369(18)
C22 C23 1.500(17)
C23 C25 1.506(18)
C23 C24 1.557(19)
C26 C28 1.508(17)
C26 C27 1.494(17)
B2 C29 1.576(18)
B2 Br5 2.034(14)
B2 Br4 2.037(15)
B2 Br6 2.042(15)
N3 C30 1.329(12)
N3 C31 1.367(13)
N3 C45 1.441(13)
N4 C30 1.331(12)
N4 C32 1.380(13)
N4 C33 1.486(14)
C29 C30 1.497(14)
C31 C32 1.305(15)
C33 C34 1.392(17)
C33 C38 1.376(17)
C34 C35 1.369(19)
C34 C42 1.529(18)
C35 C36 1.36(2)
C36 C37 1.35(2)
C37 C38 1.43(2)
C38 C39 1.52(2)
C39 C41 1.51(2)
C39 C40 1.505(19)
C42 C43 1.53(2)
C42 C44 1.58(2)
C45 C50 1.369(15)
C45 C46 1.400(15)
C46 C47 1.416(15)
C46 C54 1.510(15)
C47 C48 1.377(17)
C48 C49 1.377(19)
C49 C50 1.382(18)
C50 C51 1.497(17)
C51 C53 1.537(19)
C51 C52 1.540(19)
C54 C55 1.520(16)
C54 C56 1.558(16)
C57 C58 1.3900
C57 C62 1.3900
C57 C63 1.49(2)
C58 C59 1.3900
C59 C60 1.3900
C60 C61 1.3900
C61 C62 1.3900
